data_4035665
loop_
_publ_author_name
'Levterov, Vadym V.'
'Michurin, Oleg'
'Borysko, Petro O.'
'Zozulya, Sergey'
'Sadkova, Iryna V.'
'Tolmachev, Andrey A.'
'Mykhailiuk, Pavel K.'

_publ_section_title
;
 Photochemical In-Flow Synthesis of 2,4-Methanopyrrolidines: Pyrrolidine
 Analogues with Improved Water Solubility and Reduced Lipophilicity.
;
_journal_issue 23
_journal_name_full 'The Journal of organic chemistry'
_journal_page_first 14350
_journal_page_last 14361
_journal_paper_doi 10.1021/acs.joc.8b02071
_journal_volume 83
_journal_year 2018
_chemical_formula_moiety 'C6 H10 F2 N, Cl'
_chemical_formula_sum 'C6 H10 Cl F2 N'
_chemical_formula_weight 169.60
_space_group_crystal_system monoclinic
_space_group_IT_number 14
_space_group_name_Hall '-P 2ybc'
_space_group_name_H-M_alt 'P 1 21/c 1'
_atom_sites_solution_hydrogens mixed
_audit_creation_method SHELXL-2016/4
_cell_angle_alpha 90
_cell_angle_beta 102.906(6)
_cell_angle_gamma 90
_cell_formula_units_Z 4
_cell_length_a 7.0766(13)
_cell_length_b 7.9156(14)
_cell_length_c 14.040(3)
_cell_measurement_reflns_used 639
_cell_measurement_temperature 173(2)
_cell_measurement_theta_max 26.23
_cell_measurement_theta_min 2.97
_cell_volume 766.6(3)
_computing_cell_refinement 'Bruker SMART'
_computing_data_collection 'Bruker SMART'
_computing_data_reduction 'Bruker SAINT'
_computing_molecular_graphics 'Bruker SHELXTL'
_computing_publication_material 'Bruker SHELXTL'
_computing_structure_refinement 'SHELXL-2016/4 (Sheldrick, 2016)'
_computing_structure_solution 'Bruker SHELXTL'
_diffrn_ambient_temperature 173(2)
_diffrn_measured_fraction_theta_full 1.000
_diffrn_measured_fraction_theta_max 0.999
_diffrn_measurement_device_type 'CCD area detector'
_diffrn_measurement_method 'omega scans'
_diffrn_radiation_monochromator graphite
_diffrn_radiation_source 'sealed tube'
_diffrn_radiation_type MoK\a
_diffrn_radiation_wavelength 0.71073
_diffrn_reflns_av_R_equivalents 0.0325
_diffrn_reflns_av_unetI/netI 0.0229
_diffrn_reflns_Laue_measured_fraction_full 1.000
_diffrn_reflns_Laue_measured_fraction_max 0.999
_diffrn_reflns_limit_h_max 8
_diffrn_reflns_limit_h_min -8
_diffrn_reflns_limit_k_max 9
_diffrn_reflns_limit_k_min -9
_diffrn_reflns_limit_l_max 17
_diffrn_reflns_limit_l_min -17
_diffrn_reflns_number 8901
_diffrn_reflns_point_group_measured_fraction_full 1.000
_diffrn_reflns_point_group_measured_fraction_max 0.999
_diffrn_reflns_theta_full 25.242
_diffrn_reflns_theta_max 26.612
_diffrn_reflns_theta_min 2.953
_exptl_absorpt_coefficient_mu 0.457
_exptl_absorpt_correction_T_max 0.93
_exptl_absorpt_correction_T_min 0.76
_exptl_absorpt_correction_type multi-scan
_exptl_absorpt_process_details SADABS
_exptl_crystal_colour colourless
_exptl_crystal_density_diffrn 1.469
_exptl_crystal_description block
_exptl_crystal_F_000 352
_exptl_crystal_size_max 0.370
_exptl_crystal_size_mid 0.270
_exptl_crystal_size_min 0.160
_refine_diff_density_max 0.288
_refine_diff_density_min -0.184
_refine_diff_density_rms 0.043
_refine_ls_extinction_method none
_refine_ls_goodness_of_fit_ref 1.041
_refine_ls_hydrogen_treatment mixed
_refine_ls_matrix_type full
_refine_ls_number_parameters 99
_refine_ls_number_reflns 1606
_refine_ls_number_restraints 0
_refine_ls_restrained_S_all 1.041
_refine_ls_R_factor_all 0.0374
_refine_ls_R_factor_gt 0.0294
_refine_ls_shift/su_max 0.000
_refine_ls_shift/su_mean 0.000
_refine_ls_structure_factor_coef Fsqd
_refine_ls_weighting_details 'w=1/[\s^2^(Fo^2^)+(0.0299P)^2^+0.3365P] where P=(Fo^2^+2Fc^2^)/3'
_refine_ls_weighting_scheme calc
_refine_ls_wR_factor_gt 0.0687
_refine_ls_wR_factor_ref 0.0737
_reflns_Friedel_coverage 0.000
_reflns_number_gt 1348
_reflns_number_total 1606
_reflns_threshold_expression 'I > 2\s(I)'
_cod_data_source_file jo8b02071_si_002.cif
_cod_data_source_block xray82
_cod_original_cell_volume 766.6(2)
_cod_original_sg_symbol_H-M 'P 21/c'
_cod_database_code 4035665
_shelx_shelxl_version_number 2016/4
_shelx_space_group_comment
;
The symmetry employed for this shelxl refinement is uniquely defined
by the following loop, which should always be used as a source of
symmetry information in preference to the above space-group names.
They are only intended as comments.
;
_shelx_estimated_absorpt_t_min 0.849
_shelx_estimated_absorpt_t_max 0.930

loop_
_space_group_symop_operation_xyz
'x, y, z'
'-x, y+1/2, -z+1/2'
'-x, -y, -z'
'x, -y-1/2, z-1/2'

loop_
_atom_site_label
_atom_site_type_symbol
_atom_site_fract_x
_atom_site_fract_y
_atom_site_fract_z
_atom_site_U_iso_or_equiv
_atom_site_adp_type
_atom_site_occupancy
_atom_site_site_symmetry_order
_atom_site_calc_flag
_atom_site_refinement_flags_posn
_atom_site_refinement_flags_adp
CL1 Cl 0.40823(6) 1.20071(5) 0.12853(3) 0.03057(13) Uani 1 1 d . .
F1 F -0.12255(14) 0.86329(17) 0.15922(9) 0.0540(3) Uani 1 1 d . .
F2 F 0.12108(17) 0.85896(18) 0.28507(8) 0.0590(4) Uani 1 1 d . .
N1 N 0.39479(18) 0.81955(17) 0.16421(10) 0.0228(3) Uani 1 1 d . .
H11 H 0.424(3) 0.927(3) 0.1553(13) 0.036(5) Uiso 1 1 d . .
H12 H 0.443(3) 0.790(2) 0.2292(15) 0.033(5) Uiso 1 1 d . .
C1 C 0.4660(2) 0.6981(2) 0.09632(11) 0.0287(4) Uani 1 1 d . .
H1A H 0.536560 0.756989 0.052597 0.034 Uiso 1 1 calc R U
H1B H 0.548634 0.607725 0.132583 0.034 Uiso 1 1 calc R U
C2 C 0.2716(2) 0.6316(2) 0.04152(12) 0.0315(4) Uani 1 1 d . .
H2 H 0.264755 0.545196 -0.011075 0.038 Uiso 1 1 calc R U
C3 C 0.1675(2) 0.6003(2) 0.12558(12) 0.0310(4) Uani 1 1 d . .
H3A H 0.034600 0.553976 0.105143 0.037 Uiso 1 1 calc R U
H3B H 0.245301 0.539381 0.182621 0.037 Uiso 1 1 calc R U
C4 C 0.1792(2) 0.79352(19) 0.13245(11) 0.0237(3) Uani 1 1 d . .
C5 C 0.1509(2) 0.7964(2) 0.02058(11) 0.0304(4) Uani 1 1 d . .
H5A H 0.215963 0.890822 -0.005475 0.037 Uiso 1 1 calc R U
H5B H 0.015450 0.780913 -0.016341 0.037 Uiso 1 1 calc R U
C6 C 0.0684(2) 0.8999(2) 0.18899(12) 0.0337(4) Uani 1 1 d . .
H6 H 0.091937 1.022544 0.179223 0.040 Uiso 1 1 calc R U

loop_
_atom_site_aniso_label
_atom_site_aniso_U_11
_atom_site_aniso_U_22
_atom_site_aniso_U_33
_atom_site_aniso_U_23
_atom_site_aniso_U_13
_atom_site_aniso_U_12
CL1 0.0437(2) 0.0236(2) 0.0224(2) -0.00038(15) 0.00323(16) -0.00412(16)
F1 0.0276(5) 0.0747(9) 0.0612(8) -0.0088(6) 0.0130(5) 0.0062(5)
F2 0.0564(7) 0.0935(10) 0.0295(6) -0.0035(6) 0.0148(5) 0.0327(7)
N1 0.0242(6) 0.0223(7) 0.0212(7) 0.0017(5) 0.0036(5) -0.0014(5)
C1 0.0286(8) 0.0346(9) 0.0253(8) -0.0008(7) 0.0108(6) 0.0027(7)
C2 0.0357(9) 0.0320(9) 0.0277(8) -0.0081(7) 0.0087(7) -0.0018(7)
C3 0.0317(8) 0.0261(9) 0.0364(9) -0.0018(7) 0.0106(7) -0.0064(7)
C4 0.0222(7) 0.0251(8) 0.0235(7) 0.0000(6) 0.0044(6) -0.0012(6)
C5 0.0286(8) 0.0369(10) 0.0235(8) -0.0010(7) 0.0008(6) -0.0015(7)
C6 0.0273(8) 0.0418(10) 0.0322(9) -0.0021(8) 0.0070(7) 0.0060(7)

loop_
_atom_type_symbol
_atom_type_description
_atom_type_scat_dispersion_real
_atom_type_scat_dispersion_imag
_atom_type_scat_source
C C 0.0033 0.0016 'International Tables Vol C Tables 4.2.6.8 and 6.1.1.4'
H H 0.0000 0.0000 'International Tables Vol C Tables 4.2.6.8 and 6.1.1.4'
N N 0.0061 0.0033 'International Tables Vol C Tables 4.2.6.8 and 6.1.1.4'
F F 0.0171 0.0103 'International Tables Vol C Tables 4.2.6.8 and 6.1.1.4'
Cl Cl 0.1484 0.1585 'International Tables Vol C Tables 4.2.6.8 and 6.1.1.4'

loop_
_geom_angle_atom_site_label_1
_geom_angle_atom_site_label_2
_geom_angle_atom_site_label_3
_geom_angle
C4 N1 C1 100.61(11)
C2 C1 N1 98.50(12)
C1 C2 C3 101.66(13)
C1 C2 C5 101.76(13)
C3 C2 C5 86.76(12)
C4 C3 C2 81.91(12)
C6 C4 N1 112.54(12)
C6 C4 C3 124.59(14)
N1 C4 C3 101.09(12)
C6 C4 C5 124.74(13)
N1 C4 C5 101.12(12)
C3 C4 C5 87.57(12)
C4 C5 C2 81.56(11)
F1 C6 F2 106.86(14)
F1 C6 C4 108.78(14)
F2 C6 C4 109.49(14)

loop_
_geom_bond_atom_site_label_1
_geom_bond_atom_site_label_2
_geom_bond_distance
F1 C6 1.3534(19)
F2 C6 1.356(2)
N1 C4 1.5049(19)
N1 C1 1.517(2)
C1 C2 1.513(2)
C2 C3 1.545(2)
C2 C5 1.551(2)
C3 C4 1.534(2)
C4 C6 1.494(2)
C4 C5 1.539(2)
